data_7247457
loop_
_publ_author_name
'Smernik, Josephine F.'
'Gimeno-Fonquernie, Pol'
'Albalad, Jorge'
'Jones, Tyla S.'
'Young, Rosemary J.'
'Champness, Neil R.'
'Doonan, Christian J.'
'Evans, Jack D.'
'Sumby, Christopher J.'

_publ_section_title
;
 Understanding the structural landscape of Mn-based MOFs formed with
 hinged pyrazole carboxylate linkers
;
_journal_issue 47
_journal_name_full CrystEngComm
_journal_page_first 6539
_journal_page_last 6548
_journal_paper_doi 10.1039/D3CE00881A
_journal_volume 25
_journal_year 2023
_chemical_formula_moiety 'C21 H20 Mn2 N9 O11, 0.5(C6 H14 N2 O2), H2 O'
_chemical_formula_sum 'C24 H29 Mn2 N10 O13'
_chemical_formula_weight 775.45
_space_group_crystal_system orthorhombic
_space_group_IT_number 62
_space_group_name_Hall '-P 2ac 2n'
_space_group_name_H-M_alt 'P n m a'
_atom_sites_solution_hydrogens mixed
_atom_sites_solution_primary dual
_audit_creation_date 2022-08-31
_audit_creation_method
;
Olex2 1.3
(compiled 2020.11.12 svn.r5f609507 for OlexSys, GUI svn.r6408)
;
_audit_update_record
;
2022-11-23 deposited with the CCDC.	2023-09-27 downloaded from the CCDC.
;
_cell_angle_alpha 90
_cell_angle_beta 90
_cell_angle_gamma 90
_cell_formula_units_Z 4
_cell_length_a 22.1459(3)
_cell_length_b 12.0673(2)
_cell_length_c 12.5517(2)
_cell_measurement_reflns_used 9799
_cell_measurement_temperature 100(2)
_cell_measurement_theta_max 76.3120
_cell_measurement_theta_min 3.9870
_cell_volume 3354.33(9)
_computing_cell_refinement 'CrysAlisPro 1.171.42.54a (Rigaku OD, 2022)'
_computing_data_collection 'CrysAlisPro 1.171.42.54a (Rigaku OD, 2022)'
_computing_data_reduction 'CrysAlisPro 1.171.42.54a (Rigaku OD, 2022)'
_computing_molecular_graphics 'Olex2 1.3 (Dolomanov et al., 2009)'
_computing_publication_material 'Olex2 1.3 (Dolomanov et al., 2009)'
_computing_structure_refinement 'SHELXL 2018/3 (Sheldrick, 2015)'
_computing_structure_solution 'SHELXT 2018/2 (Sheldrick, 2018)'
_diffrn_ambient_environment N~2~
_diffrn_ambient_temperature 100(2)
_diffrn_detector 'Hybrid Pixel Array Detector'
_diffrn_detector_area_resol_mean 10.0000
_diffrn_detector_type HyPix
_diffrn_measured_fraction_theta_full 0.989
_diffrn_measured_fraction_theta_max 0.877
_diffrn_measurement_details
;
List of Runs (angles in degrees, time in seconds):

  # Type    Start    End  Width  t~exp~   \w     \q     \k     \f   Frames
#--------------------------------------------------------------------------
  1  \w     35.00 111.00   0.50    1.97    --  106.92-124.00 120.00  152
  2  \w     38.00 104.00   0.50    1.97    --  106.92-125.00 -90.00  132
  3  \w    -16.00  26.00   0.50    0.49    --  -48.77  19.00-120.00   84
  4  \w    -16.00  26.00   0.50    0.49    --  -48.77  19.00-150.00   84
  5  \w    -79.00 -18.00   0.50    1.97    --  -90.00  89.00 -49.00  122
  6  \w    -86.00 -16.00   0.50    0.49    --  -48.77 125.00  90.00  140
  7  \w   -163.00 -79.00   0.50    1.97    --  -90.00 -34.00 -18.00  168
  8  \w   -121.00 -94.00   0.50    0.49    --  -48.77-125.00-180.00   54
  9  \w   -161.00-106.00   0.50    1.97    --  -90.00 -99.00 -90.00  110
 10  \w   -121.00 -58.00   0.50    0.49    --  -48.77-147.00 -44.00  126
 11  \w   -121.00 -94.00   0.50    0.49    --  -48.77-125.00 150.00   54
 12  \w     35.00  67.00   0.50    1.97    --  106.92 -57.00 -90.00   64
 13  \w     37.00  63.00   0.50    1.97    --  106.92 -57.00-120.00   52
 14  \w     35.00  67.00   0.50    1.97    --  106.92 -57.00  90.00   64
 15  \w     35.00  67.00   0.50    1.97    --  106.92 -57.00 120.00   64
;
_diffrn_measurement_device 'four-circle diffractometer'
_diffrn_measurement_device_type 'XtaLAB Synergy, Dualflex, HyPix'
_diffrn_measurement_method '\w scans'
_diffrn_orient_matrix_type 'CrysAlisPro convention (1999,Acta A55,543-557)'
_diffrn_orient_matrix_UB_11 -0.0156239000
_diffrn_orient_matrix_UB_12 -0.0334751000
_diffrn_orient_matrix_UB_13 0.1193599000
_diffrn_orient_matrix_UB_21 -0.0259373000
_diffrn_orient_matrix_UB_22 -0.1059151000
_diffrn_orient_matrix_UB_23 -0.0436000000
_diffrn_orient_matrix_UB_31 0.0626415000
_diffrn_orient_matrix_UB_32 -0.0522485000
_diffrn_orient_matrix_UB_33 0.0118507000
_diffrn_radiation_monochromator mirror
_diffrn_radiation_probe x-ray
_diffrn_radiation_type 'Cu K\a'
_diffrn_radiation_wavelength 1.54184
_diffrn_reflns_av_R_equivalents 0.0319
_diffrn_reflns_av_unetI/netI 0.0260
_diffrn_reflns_Laue_measured_fraction_full 0.989
_diffrn_reflns_Laue_measured_fraction_max 0.877
_diffrn_reflns_limit_h_max 17
_diffrn_reflns_limit_h_min -27
_diffrn_reflns_limit_k_max 15
_diffrn_reflns_limit_k_min -13
_diffrn_reflns_limit_l_max 14
_diffrn_reflns_limit_l_min -14
_diffrn_reflns_number 17426
_diffrn_reflns_point_group_measured_fraction_full 0.989
_diffrn_reflns_point_group_measured_fraction_max 0.877
_diffrn_reflns_theta_full 67.684
_diffrn_reflns_theta_max 89.640
_diffrn_reflns_theta_min 3.992
_diffrn_source 'micro-focus sealed X-ray tube'
_diffrn_source_type 'PhotonJet (Cu) X-ray Source'
_exptl_absorpt_coefficient_mu 6.804
_exptl_absorpt_correction_T_max 1.00000
_exptl_absorpt_correction_T_min 0.73533
_exptl_absorpt_correction_type multi-scan
_exptl_absorpt_process_details
;
CrysAlisPro 1.171.42.54a (Rigaku Oxford Diffraction, 2022)
Empirical absorption correction using spherical harmonics,
implemented in SCALE3 ABSPACK scaling algorithm.
;
_exptl_crystal_colour 'clear colourless'
_exptl_crystal_colour_lustre clear
_exptl_crystal_colour_primary colourless
_exptl_crystal_density_diffrn 1.536
_exptl_crystal_description block
_exptl_crystal_F_000 1588
_exptl_crystal_size_max 0.087
_exptl_crystal_size_mid 0.069
_exptl_crystal_size_min 0.066
_refine_diff_density_max 0.912
_refine_diff_density_min -1.084
_refine_diff_density_rms 0.131
_refine_ls_extinction_method none
_refine_ls_goodness_of_fit_ref 1.191
_refine_ls_hydrogen_treatment constr
_refine_ls_matrix_type full
_refine_ls_number_parameters 260
_refine_ls_number_reflns 3530
_refine_ls_number_restraints 118
_refine_ls_restrained_S_all 1.193
_refine_ls_R_factor_all 0.0892
_refine_ls_R_factor_gt 0.0876
_refine_ls_shift/su_max 0.000
_refine_ls_shift/su_mean 0.000
_refine_ls_structure_factor_coef Fsqd
_refine_ls_weighting_details 'w=1/[\s^2^(Fo^2^)+(0.0591P)^2^+31.8420P] where P=(Fo^2^+2Fc^2^)/3'
_refine_ls_weighting_scheme calc
_refine_ls_wR_factor_gt 0.2234
_refine_ls_wR_factor_ref 0.2242
_reflns_Friedel_coverage 0.000
_reflns_number_gt 3405
_reflns_number_total 3530
_reflns_threshold_expression 'I > 2\s(I)'
_cod_data_source_file d3ce00881a2.cif
_cod_data_source_block mn_l11_cube_auto_pl
_cod_depositor_comments 'Adding full bibliography for 7247455--7247462.cif.'
_cod_database_code 7247457
_shelx_shelxl_version_number 2018/3
_chemical_oxdiff_formula Mn2C20H20O8N8
_chemical_oxdiff_usercomment 'big cube 2DMF 1.5H2O 6h 100C front of oven'
_shelx_space_group_comment
;
The symmetry employed for this shelxl refinement is uniquely defined
by the following loop, which should always be used as a source of
symmetry information in preference to the above space-group names.
They are only intended as comments.
;
_shelx_estimated_absorpt_t_max 0.662
_shelx_estimated_absorpt_t_min 0.589
_reflns_odcompleteness_completeness 99.94
_reflns_odcompleteness_iscentric 1
_reflns_odcompleteness_theta 66.97
_olex2_refinement_description
;
1. Fixed Uiso
 At 1.2 times of:
  All C(H) groups, {H3A,H3B} of O3
 At 1.5 times of:
  All C(H,H,H) groups, {H1A,H1B} of O1, All O(H) groups
2. Restrained distances
 N45-C47
 1.54 with sigma of 0.02
 N45-C46
 1.54 with sigma of 0.02
3. Restrained planarity
 C47, C46, N45, C44, O43
 with sigma of 0.1
4. Uiso/Uaniso restraints and constraints
C47 \\sim C46 \\sim N45 \\sim C44 \\sim O43: within 2A with sigma of 0.04 and
sigma for terminal atoms of 0.08 within 2A
O39 \\sim C40 \\sim N41 \\sim C41 \\sim C42: within 2A with sigma of 0.04 and
sigma for terminal atoms of 0.08 within 2A
Uanis(C47) \\sim Ueq, Uanis(C46) \\sim Ueq, Uanis(N45) \\sim Ueq: with sigma of
0.1 and sigma for terminal atoms of 0.2
5. Rigid body (RIGU) restrains
 C47, C46, N45, C44, O43
 with sigma for 1-2 distances of 0.004 and sigma for 1-3 distances of 0.004
 O39, C40, N41, C41, C42
 with sigma for 1-2 distances of 0.004 and sigma for 1-3 distances of 0.004
6. Others
 Fixed Sof: H3A(0.5) H3B(0.5) H38(0.5) H41B(0.5) H41C(0.5) H44(0.5) O1(0.5)
 H1A(0.5) H1B(0.5) N45(0.5) C46(0.5) H46A(0.5) H46B(0.5) H46C(0.5) H47A(0.5)
 H47B(0.5) H47C(0.5) H42B(0.5) H42C(0.5)
7.a Riding coordinates:
 C9(H9), C10(H10)
7.b Free rotating group:
 O1(H1A,H1B)
7.c Rotating group:
 O38(H38)
7.d Secondary CH2 refined with riding coordinates:
 O3(H3A,H3B)
7.e Me refined with riding coordinates:
 C41(H41A,H41B,H41C), C46(H46A,H46B,H46C), C47(H47A,H47B,H47C), C42(H42A,H42B,
 H42C)
7.f Aromatic/amide H refined with riding coordinates:
 C6(H6), C8(H8), C12(H12), C40(H40), C44(H44), C14(H14)
;
_olex2_submission_special_instructions 'No special instructions were received'
_oxdiff_exptl_absorpt_empirical_details
;
Empirical correction (ABSPACK) includes:
- Absorption correction using spherical harmonics
- Frame scaling
;
_oxdiff_exptl_absorpt_empirical_full_max 1.318
_oxdiff_exptl_absorpt_empirical_full_min 0.809

loop_
_space_group_symop_operation_xyz
'x, y, z'
'-x+1/2, -y, z+1/2'
'x+1/2, -y+1/2, -z+1/2'
'-x, y+1/2, -z'
'-x, -y, -z'
'x-1/2, y, -z-1/2'
'-x-1/2, y-1/2, z-1/2'
'x, -y-1/2, z'

loop_
_atom_site_label
_atom_site_type_symbol
_atom_site_fract_x
_atom_site_fract_y
_atom_site_fract_z
_atom_site_U_iso_or_equiv
_atom_site_adp_type
_atom_site_occupancy
_atom_site_site_symmetry_order
_atom_site_calc_flag
_atom_site_refinement_flags_posn
_atom_site_refinement_flags_adp
_atom_site_refinement_flags_occupancy
_atom_site_disorder_assembly
_atom_site_disorder_group
Mn1 Mn 0.12603(5) 0.250000 0.71101(10) 0.0174(3) Uani 1 2 d S T P . .
Mn2 Mn 0.21805(5) 0.250000 0.96019(10) 0.0167(3) Uani 1 2 d S T P . .
O3 O 0.1250(2) 0.250000 0.9031(4) 0.0197(11) Uani 1 2 d S T P . .
H3A H 0.103592 0.316518 0.929694 0.024 Uiso 0.5 1 calc R U P . .
H3B H 0.103592 0.183482 0.929694 0.024 Uiso 0.5 1 calc R U P . .
O27 O 0.0544(2) 0.0893(5) 0.8986(4) 0.0508(14) Uani 1 1 d . . . . .
O28 O 0.0598(3) 0.1284(6) 0.7192(4) 0.082(3) Uani 1 1 d . . . . .
O30 O 0.2414(2) 0.1163(4) 0.8625(4) 0.0381(11) Uani 1 1 d . . . . .
O31 O 0.1941(3) 0.1327(5) 0.6988(4) 0.0633(19) Uani 1 1 d . . . . .
O38 O 0.1252(3) 0.250000 0.5297(5) 0.0330(14) Uani 1 2 d S T P . .
H38 H 0.108033 0.318554 0.494967 0.049 Uiso 0.5 1 d R U P A 1
O39 O 0.3099(3) 0.250000 1.0229(6) 0.052(2) Uani 1 2 d S TU P . .
N1 N -0.2015(2) -0.3689(4) 0.8964(4) 0.0270(11) Uani 1 1 d . . . . .
N5 N -0.1851(2) -0.3472(4) 0.7898(4) 0.0281(11) Uani 1 1 d . . . . .
N11 N -0.0596(3) -0.1522(6) 0.7794(5) 0.0426(15) Uani 1 1 d . . . . .
N41 N 0.4085(5) 0.250000 1.0012(12) 0.108(6) Uani 1 2 d S TU P . .
C41 C 0.4618(7) 0.250000 0.9390(19) 0.158(11) Uani 1 2 d S TU P . .
H41A H 0.497131 0.250000 0.986011 0.238 Uiso 0.5 1 calc R U P B -1
H41B H 0.462580 0.183691 0.893946 0.238 Uiso 0.5 1 calc R U P B -1
H41C H 0.462581 0.316309 0.893946 0.238 Uiso 0.5 1 calc R U P B -1
C6 C -0.2048(3) -0.4217(5) 0.7190(5) 0.0334(15) Uani 1 1 d . . . . .
H6 H -0.198108 -0.423442 0.644243 0.040 Uiso 1 1 calc R U . . .
C7 C -0.2367(3) -0.4947(5) 0.7797(5) 0.0306(14) Uani 1 1 d . . . . .
C8 C -0.2342(3) -0.4569(5) 0.8884(5) 0.0339(15) Uani 1 1 d . . . . .
H8 H -0.254006 -0.492016 0.946383 0.041 Uiso 1 1 calc R U . . .
C9 C -0.1523(4) -0.250000 0.7611(8) 0.0286(19) Uani 1 2 d S T P . .
H9 H -0.146265 -0.250000 0.682083 0.034 Uiso 1 2 d R U P . .
C10 C -0.0914(4) -0.250000 0.8144(8) 0.034(2) Uani 1 2 d S T P . .
H10 H -0.095948 -0.250000 0.893622 0.041 Uiso 1 2 d R U P . .
C12 C -0.0262(3) -0.0877(5) 0.8422(6) 0.0337(14) Uani 1 1 d . . . . .
H12 H -0.021430 -0.091222 0.917328 0.040 Uiso 1 1 calc R U . . .
C13 C -0.0005(4) -0.0150(8) 0.7715(6) 0.062(3) Uani 1 1 d . . . . .
C26 C 0.0412(4) 0.0747(7) 0.7993(6) 0.050(2) Uani 1 1 d . . . . .
C29 C 0.2305(3) 0.0891(5) 0.7636(5) 0.0351(16) Uani 1 1 d . . . . .
C40 C 0.3576(5) 0.250000 0.9724(11) 0.059(3) Uani 1 2 d S TU P . .
H40 H 0.352635 0.250000 0.897202 0.071 Uiso 1 2 calc R U P . .
O43 O 0.2402(4) 0.250000 0.4520(7) 0.061(2) Uani 1 2 d S TU P . .
C44 C 0.2833(8) 0.250000 0.5121(16) 0.136(9) Uani 1 2 d S TU P . .
H44 H 0.275467 0.272081 0.583467 0.163 Uiso 0.5 1 calc R U P . .
O1 O 0.1217(8) 0.4872(16) 0.5136(15) 0.097(6) Uani 0.5 1 d G . P . .
H1A H 0.103336 0.465617 0.571352 0.146 Uiso 0.5 1 d G U P . .
H1B H 0.151396 0.440734 0.506119 0.146 Uiso 0.5 1 d G U P . .
N45 N 0.3414(10) 0.222(2) 0.489(2) 0.237(13) Uani 0.5 1 d D U P . .
C46 C 0.3502(15) 0.164(4) 0.380(3) 0.25(2) Uani 0.5 1 d D U P . .
H46A H 0.349360 0.083046 0.390566 0.381 Uiso 0.5 1 calc R U P . .
H46B H 0.317626 0.185292 0.331759 0.381 Uiso 0.5 1 calc R U P . .
H46C H 0.389162 0.185292 0.349805 0.381 Uiso 0.5 1 calc R U P . .
C47 C 0.3892(15) 0.250000 0.578(3) 0.36(2) Uani 1 2 d DS TU P . .
H47A H 0.405260 0.180997 0.607814 0.545 Uiso 0.5 1 calc R U P . .
H47B H 0.422214 0.293188 0.546763 0.545 Uiso 0.5 1 calc R U P . .
H47C H 0.369853 0.293188 0.634634 0.545 Uiso 0.5 1 calc R U P . .
N15 N -0.0584(5) -0.1264(8) 0.6714(7) 0.093(4) Uani 1 1 d . . . . .
C14 C -0.0229(7) -0.0419(12) 0.6679(8) 0.127(7) Uani 1 1 d . . . . .
H14 H -0.012948 -0.002568 0.604750 0.152 Uiso 1 1 calc R U . . .
C42 C 0.4104(14) 0.250000 1.113(2) 0.30(2) Uani 1 2 d S TU P . .
H42A H 0.452575 0.250000 1.136440 0.451 Uiso 0.5 1 calc R U P C -1
H42B H 0.390021 0.316309 1.139752 0.451 Uiso 0.5 1 calc R U P C -1
H42C H 0.390021 0.183691 1.139752 0.451 Uiso 0.5 1 calc R U P C -1

loop_
_atom_site_aniso_label
_atom_site_aniso_U_11
_atom_site_aniso_U_22
_atom_site_aniso_U_33
_atom_site_aniso_U_23
_atom_site_aniso_U_13
_atom_site_aniso_U_12
Mn1 0.0180(6) 0.0112(5) 0.0230(7) 0.000 0.0008(5) 0.000
Mn2 0.0188(6) 0.0122(5) 0.0189(6) 0.000 0.0006(5) 0.000
O3 0.018(3) 0.015(2) 0.026(3) 0.000 -0.001(2) 0.000
O27 0.059(3) 0.053(3) 0.041(3) 0.008(3) -0.003(2) -0.031(3)
O28 0.104(5) 0.104(5) 0.038(3) 0.014(3) -0.003(3) -0.092(5)
O30 0.060(3) 0.024(2) 0.030(2) -0.0065(19) 0.003(2) 0.023(2)
O31 0.104(5) 0.053(3) 0.033(3) -0.005(2) -0.006(3) 0.066(4)
O38 0.036(4) 0.037(4) 0.025(3) 0.000 0.000(3) 0.000
O39 0.022(3) 0.096(7) 0.038(4) 0.000 -0.003(3) 0.000
N1 0.039(3) 0.016(2) 0.026(3) -0.003(2) 0.002(2) -0.011(2)
N5 0.040(3) 0.017(2) 0.028(3) -0.003(2) 0.006(2) -0.012(2)
N11 0.039(3) 0.053(4) 0.035(3) 0.001(3) 0.005(2) -0.026(3)
N41 0.029(4) 0.204(17) 0.092(8) 0.000 0.006(5) 0.000
C41 0.038(7) 0.28(3) 0.152(18) 0.000 0.034(10) 0.000
C6 0.054(4) 0.020(3) 0.026(3) -0.005(2) 0.005(3) -0.019(3)
C7 0.052(4) 0.015(3) 0.025(3) -0.002(2) -0.002(3) -0.018(3)
C8 0.061(4) 0.018(3) 0.023(3) 0.002(2) 0.004(3) -0.023(3)
C9 0.039(5) 0.013(3) 0.034(5) 0.000 0.002(4) 0.000
C10 0.033(5) 0.039(5) 0.030(5) 0.000 0.006(4) 0.000
C12 0.031(3) 0.031(3) 0.038(4) 0.000(3) 0.003(3) -0.009(3)
C13 0.064(5) 0.079(6) 0.042(4) 0.011(4) -0.002(4) -0.056(5)
C26 0.054(5) 0.054(5) 0.043(4) 0.011(4) -0.003(4) -0.037(4)
C29 0.057(4) 0.023(3) 0.025(3) -0.001(3) 0.004(3) 0.025(3)
C40 0.032(4) 0.084(9) 0.062(7) 0.000 0.010(4) 0.000
O43 0.057(5) 0.079(6) 0.047(5) 0.000 0.010(4) 0.000
C44 0.051(7) 0.28(3) 0.076(10) 0.000 0.003(6) 0.000
O1 0.086(11) 0.104(14) 0.101(12) 0.060(11) 0.001(9) 0.008(10)
N45 0.066(9) 0.42(4) 0.22(2) -0.03(2) 0.018(11) 0.028(17)
C46 0.10(2) 0.37(6) 0.30(3) -0.08(4) 0.10(2) 0.01(3)
C47 0.12(2) 0.65(7) 0.33(4) 0.000 -0.08(2) 0.000
N15 0.132(8) 0.094(7) 0.053(5) 0.009(5) -0.015(5) -0.090(7)
C14 0.182(14) 0.158(13) 0.040(5) 0.020(7) -0.009(7) -0.145(12)
C42 0.13(2) 0.67(7) 0.101(10) 0.000 -0.025(12) 0.000

loop_
_atom_type_symbol
_atom_type_description
_atom_type_scat_dispersion_real
_atom_type_scat_dispersion_imag
_atom_type_scat_source
C C 0.0181 0.0091 'International Tables Vol C Tables 4.2.6.8 and 6.1.1.4'
H H 0.0000 0.0000 'International Tables Vol C Tables 4.2.6.8 and 6.1.1.4'
Mn Mn -0.5299 2.8052 'International Tables Vol C Tables 4.2.6.8 and 6.1.1.4'
N N 0.0311 0.0180 'International Tables Vol C Tables 4.2.6.8 and 6.1.1.4'
O O 0.0492 0.0322 'International Tables Vol C Tables 4.2.6.8 and 6.1.1.4'

loop_
_geom_angle_atom_site_label_1
_geom_angle_atom_site_label_2
_geom_angle_atom_site_label_3
_geom_angle
_geom_angle_site_symmetry_1
_geom_angle_site_symmetry_3
_geom_angle_publ_flag
O28 Mn1 O3 86.79(18) 8_565 . ?
O28 Mn1 O3 86.79(18) . . ?
O28 Mn1 O28 89.9(5) . 8_565 ?
O28 Mn1 O38 92.5(2) . . ?
O28 Mn1 O38 92.5(2) 8_565 . ?
O31 Mn1 O3 94.64(17) 8_565 . ?
O31 Mn1 O3 94.64(17) . . ?
O31 Mn1 O28 177.7(3) . 8_565 ?
O31 Mn1 O28 92.0(3) . . ?
O31 Mn1 O28 177.7(3) 8_565 . ?
O31 Mn1 O28 92.0(3) 8_565 8_565 ?
O31 Mn1 O31 86.1(4) . 8_565 ?
O31 Mn1 O38 86.09(19) . . ?
O31 Mn1 O38 86.09(19) 8_565 . ?
O38 Mn1 O3 179.0(2) . . ?
O3 Mn2 N1 96.02(18) . 4_557 ?
O3 Mn2 N1 96.02(18) . 5_557 ?
O30 Mn2 O3 92.34(17) 8_565 . ?
O30 Mn2 O3 92.34(17) . . ?
O30 Mn2 O30 101.0(3) 8_565 . ?
O30 Mn2 O39 88.92(19) 8_565 . ?
O30 Mn2 O39 88.92(19) . . ?
O30 Mn2 N1 165.14(18) . 5_557 ?
O30 Mn2 N1 90.93(17) . 4_557 ?
O30 Mn2 N1 90.93(17) 8_565 5_557 ?
O30 Mn2 N1 165.14(18) 8_565 4_557 ?
O39 Mn2 O3 178.0(2) . . ?
O39 Mn2 N1 82.4(2) . 4_557 ?
O39 Mn2 N1 82.4(2) . 5_557 ?
N1 Mn2 N1 76.0(2) 5_557 4_557 ?
Mn1 O3 H3A 110.0 . . ?
Mn1 O3 H3B 110.0 . . ?
Mn2 O3 Mn1 108.6(2) . . ?
Mn2 O3 H3A 110.0 . . ?
Mn2 O3 H3B 110.0 . . ?
H3A O3 H3B 108.3 . . ?
C26 O28 Mn1 129.2(5) . . ?
C29 O30 Mn2 134.8(4) . . ?
C29 O31 Mn1 134.6(4) . . ?
Mn1 O38 H38 115.8 . . ?
C40 O39 Mn2 127.9(8) . . ?
N5 N1 Mn2 131.1(3) . 5_557 ?
C8 N1 Mn2 118.6(4) . 5_557 ?
C8 N1 N5 102.9(5) . . ?
N1 N5 C9 121.6(5) . . ?
C6 N5 N1 114.9(5) . . ?
C6 N5 C9 123.5(6) . . ?
C12 N11 C10 124.7(7) . . ?
C12 N11 N15 115.8(6) . . ?
N15 N11 C10 119.3(6) . . ?
C40 N41 C41 128.7(17) . . ?
C40 N41 C42 109.5(17) . . ?
C42 N41 C41 121.8(19) . . ?
N41 C41 H41A 109.5 . . ?
N41 C41 H41B 109.5 . . ?
N41 C41 H41C 109.5 . . ?
H41A C41 H41B 109.5 . . ?
H41A C41 H41C 109.5 . . ?
H41B C41 H41C 109.5 . . ?
N5 C6 H6 128.3 . . ?
N5 C6 C7 103.4(5) . . ?
C7 C6 H6 128.3 . . ?
C6 C7 C8 107.8(5) . . ?
C6 C7 C29 123.7(6) . 3_446 ?
C8 C7 C29 128.4(5) . 3_446 ?
N1 C8 C7 110.9(5) . . ?
N1 C8 H8 124.5 . . ?
C7 C8 H8 124.5 . . ?
N5 C9 N5 110.6(7) 8 . ?
N5 C9 H9 108.6 . . ?
N5 C9 H9 108.6 8 . ?
N5 C9 C10 110.2(5) . . ?
N5 C9 C10 110.2(5) 8 . ?
C10 C9 H9 108.8 . . ?
N11 C10 N11 109.8(8) 8 . ?
N11 C10 C9 107.6(6) 8 . ?
N11 C10 C9 107.6(6) . . ?
N11 C10 H10 110.6 8 . ?
N11 C10 H10 110.6 . . ?
C9 C10 H10 110.6 . . ?
N11 C12 H12 128.6 . . ?
N11 C12 C13 102.8(6) . . ?
C13 C12 H12 128.6 . . ?
C12 C13 C26 125.5(7) . . ?
C12 C13 C14 107.4(7) . . ?
C14 C13 C26 127.1(7) . . ?
O27 C26 C13 118.2(6) . . ?
O28 C26 O27 128.5(7) . . ?
O28 C26 C13 113.3(7) . . ?
O30 C29 C7 117.4(5) . 3_546 ?
O31 C29 O30 128.8(5) . . ?
O31 C29 C7 113.8(6) . 3_546 ?
O39 C40 H40 114.4 . . ?
N41 C40 O39 131.3(15) . . ?
N41 C40 H40 114.4 . . ?
O43 C44 H44 116.2(9) . 8_565 ?
O43 C44 H44 116.2 . . ?
O43 C44 N45 128(2) . . ?
H44 C44 H44 32.6 . 8_565 ?
N45 C44 H44 107.6(13) . 8_565 ?
N45 C44 H44 116.2 . . ?
H1A O1 H1B 104.5 . . ?
C44 N45 C46 94(2) . 8_565 ?
C44 N45 C46 115(2) . . ?
C44 N45 C47 116(3) . . ?
N45 N45 C44 75.7(10) 8_565 . ?
N45 N45 C46 117.1(15) 8_565 . ?
N45 N45 C46 45.0(19) 8_565 8_565 ?
N45 N45 C47 77.6(9) 8_565 . ?
C46 N45 C46 72(3) . 8_565 ?
C46 N45 C47 130(3) . . ?
C47 N45 C46 106(2) . 8_565 ?
N45 C46 H46A 109.5 . . ?
N45 C46 H46B 109.5 . . ?
N45 C46 H46C 109.5 . . ?
H46A C46 H46B 109.5 . . ?
H46A C46 H46C 109.5 . . ?
H46B C46 H46C 109.5 . . ?
N45 C47 H47A 109.5 . . ?
N45 C47 H47A 134.2(9) . 8_565 ?
N45 C47 H47B 109.5 . . ?
N45 C47 H47B 96.1(17) . 8_565 ?
N45 C47 H47C 96.1(13) . 8_565 ?
N45 C47 H47C 109.5 . . ?
H47A C47 H47A 116.4 . 8_565 ?
H47A C47 H47B 55.2 . 8_565 ?
H47A C47 H47B 109.5 8_565 8_565 ?
H47A C47 H47B 109.5 . . ?
H47A C47 H47C 109.5 8_565 8_565 ?
H47A C47 H47C 55.2 . 8_565 ?
H47A C47 H47C 109.5 . . ?
H47B C47 H47A 55.2 . 8_565 ?
H47B C47 H47B 64.3 . 8_565 ?
H47B C47 H47C 109.5 . . ?
H47B C47 H47C 109.5 8_565 8_565 ?
H47B C47 H47C 154.0 . 8_565 ?
H47C C47 H47A 55.2 . 8_565 ?
H47C C47 H47B 154.0 . 8_565 ?
H47C C47 H47C 64.3 . 8_565 ?
C14 N15 N11 102.8(7) . . ?
C13 C14 H14 124.4 . . ?
N15 C14 C13 111.1(9) . . ?
N15 C14 H14 124.4 . . ?
N41 C42 H42A 109.5 . . ?
N41 C42 H42B 109.5 . . ?
N41 C42 H42C 109.5 . . ?
H42A C42 H42B 109.5 . . ?
H42A C42 H42C 109.5 . . ?
H42B C42 H42C 109.5 . . ?

loop_
_geom_bond_atom_site_label_1
_geom_bond_atom_site_label_2
_geom_bond_distance
_geom_bond_site_symmetry_2
_geom_bond_publ_flag
Mn1 O3 2.411(6) . ?
Mn1 O28 2.077(5) . ?
Mn1 O28 2.077(5) 8_565 ?
Mn1 O31 2.074(5) . ?
Mn1 O31 2.074(5) 8_565 ?
Mn1 O38 2.276(6) . ?
Mn2 O3 2.182(5) . ?
Mn2 O30 2.091(4) 8_565 ?
Mn2 O30 2.091(4) . ?
Mn2 O39 2.180(7) . ?
Mn2 N1 2.331(5) 5_557 ?
Mn2 N1 2.331(5) 4_557 ?
O3 H3A 0.9900 . ?
O3 H3B 0.9900 . ?
O27 C26 1.292(9) . ?
O28 C26 1.266(9) . ?
O30 C29 1.306(8) . ?
O31 C29 1.260(8) . ?
O38 H38 1.0098 . ?
O39 C40 1.232(13) . ?
N1 N5 1.412(7) . ?
N1 C8 1.289(7) . ?
N5 C6 1.338(7) . ?
N5 C9 1.426(7) . ?
N11 C10 1.442(8) . ?
N11 C12 1.331(9) . ?
N11 N15 1.392(10) . ?
N41 C41 1.415(19) . ?
N41 C40 1.186(16) . ?
N41 C42 1.40(3) . ?
C41 H41A 0.9800 . ?
C41 H41B 0.9800 . ?
C41 H41C 0.9800 . ?
C6 H6 0.9500 . ?
C6 C7 1.362(8) . ?
C7 C8 1.439(8) . ?
C7 C29 1.457(7) 3_446 ?
C8 H8 0.9500 . ?
C9 H9 1.0000 . ?
C9 C10 1.505(13) . ?
C10 H10 0.9999 . ?
C12 H12 0.9500 . ?
C12 C13 1.372(10) . ?
C13 C26 1.465(10) . ?
C13 C14 1.428(13) . ?
C40 H40 0.9500 . ?
O43 C44 1.216(19) . ?
C44 H44 0.9500 8_565 ?
C44 H44 0.9500 . ?
C44 N45 1.36(3) . ?
O1 H1A 0.8707 . ?
O1 H1B 0.8695 . ?
N45 N45 0.67(5) 8_565 ?
N45 C46 1.95(4) 8_565 ?
N45 C46 1.552(19) . ?
N45 C47 1.573(19) . ?
C46 H46A 0.9800 . ?
C46 H46B 0.9800 . ?
C46 H46C 0.9800 . ?
C47 H47A 0.9800 8_565 ?
C47 H47A 0.9800 . ?
C47 H47B 0.9800 8_565 ?
C47 H47B 0.9800 . ?
C47 H47C 0.9800 . ?
C47 H47C 0.9800 8_565 ?
N15 C14 1.288(12) . ?
C14 H14 0.9500 . ?
C42 H42A 0.9800 . ?
C42 H42B 0.9800 . ?
C42 H42C 0.9800 . ?

loop_
_geom_torsion_atom_site_label_1
_geom_torsion_atom_site_label_2
_geom_torsion_atom_site_label_3
_geom_torsion_atom_site_label_4
_geom_torsion
_geom_torsion_site_symmetry_1
_geom_torsion_site_symmetry_2
_geom_torsion_site_symmetry_3
_geom_torsion_site_symmetry_4
_geom_torsion_publ_flag
Mn1 O28 C26 O27 7.6(17) . . . . ?
Mn1 O28 C26 C13 -172.3(7) . . . . ?
Mn1 O31 C29 O30 -9.4(14) . . . . ?
Mn1 O31 C29 C7 169.3(6) . . . 3_546 ?
Mn2 O30 C29 O31 -10.5(13) . . . . ?
Mn2 O30 C29 C7 170.9(5) . . . 3_546 ?
Mn2 O39 C40 N41 180.000(4) . . . . ?
Mn2 N1 N5 C6 -151.3(5) 5_557 . . . ?
Mn2 N1 N5 C9 26.3(8) 5_557 . . . ?
Mn2 N1 C8 C7 156.1(5) 5_557 . . . ?
N1 N5 C6 C7 1.5(8) . . . . ?
N1 N5 C9 N5 -59.8(10) . . . 8 ?
N1 N5 C9 C10 62.2(8) . . . . ?
N5 N1 C8 C7 2.7(7) . . . . ?
N5 C6 C7 C8 0.2(8) . . . . ?
N5 C6 C7 C29 177.2(7) . . . 3_446 ?
N5 C9 C10 N11 -178.0(6) 8 . . 8 ?
N5 C9 C10 N11 178.0(6) . . . . ?
N5 C9 C10 N11 59.8(9) . . . 8 ?
N5 C9 C10 N11 -59.8(9) 8 . . . ?
N11 C12 C13 C26 -179.7(10) . . . . ?
N11 C12 C13 C14 1.4(12) . . . . ?
N11 N15 C14 C13 1.3(17) . . . . ?
C41 N41 C40 O39 180.000(3) . . . . ?
C6 N5 C9 N5 117.5(7) . . . 8 ?
C6 N5 C9 C10 -120.5(8) . . . . ?
C6 C7 C8 N1 -2.0(9) . . . . ?
C8 N1 N5 C6 -2.8(8) . . . . ?
C8 N1 N5 C9 174.8(6) . . . . ?
C9 N5 C6 C7 -176.0(6) . . . . ?
C10 N11 C12 C13 173.5(8) . . . . ?
C10 N11 N15 C14 -174.9(11) . . . . ?
C12 N11 C10 N11 -104.6(8) . . . 8 ?
C12 N11 C10 C9 138.6(8) . . . . ?
C12 N11 N15 C14 -0.3(14) . . . . ?
C12 C13 C26 O27 -1.6(16) . . . . ?
C12 C13 C26 O28 178.3(10) . . . . ?
C12 C13 C14 N15 -1.8(18) . . . . ?
C26 C13 C14 N15 179.4(12) . . . . ?
C29 C7 C8 N1 -178.8(7) 3_446 . . . ?
O43 C44 N45 N45 101.4(10) . . . 8_565 ?
O43 C44 N45 C46 60(3) . . . 8_565 ?
O43 C44 N45 C46 -12.2(16) . . . . ?
O43 C44 N45 C47 169.8(9) . . . . ?
N15 N11 C10 N11 69.5(11) . . . 8 ?
N15 N11 C10 C9 -47.3(10) . . . . ?
N15 N11 C12 C13 -0.7(11) . . . . ?
C14 C13 C26 O27 177.0(13) . . . . ?
C14 C13 C26 O28 -3.1(18) . . . . ?
C42 N41 C40 O39 0.000(5) . . . . ?
